data_7017061
loop_
_publ_author_name
'Feltham, Humphrey L. C.'
'Kl\"ower, Frederik'
'Cameron, Scott A.'
'Larsen, David S.'
'Lan, Yanhua'
'Tropiano, Manuel'
'Faulkner, Stephen'
'Powell, Annie K.'
'Brooker, Sally'

_publ_section_title
;
 A family of 13 tetranuclear zinc(ii)-lanthanide(iii) complexes of a [3 +
 3] Schiff-base macrocycle derived from 1,4-diformyl-2,3-dihydroxybenzene.
;
_journal_issue 43
_journal_name_full 'Dalton transactions (Cambridge, England : 2003)'
_journal_page_first 11425
_journal_page_last 11432
_journal_paper_doi 10.1039/c1dt11038a
_journal_volume 40
_journal_year 2011
_chemical_formula_sum 'C44.7 H56.3 N12.9 O18.9 Pr Zn3'
_chemical_formula_weight 1413.75
_chemical_name_systematic
;
?
;
_space_group_IT_number 2
_symmetry_cell_setting triclinic
_symmetry_space_group_name_Hall '-P 1'
_symmetry_space_group_name_H-M 'P -1'
_atom_sites_solution_hydrogens geom
_atom_sites_solution_primary direct
_atom_sites_solution_secondary difmap
_audit_creation_method SHELXL-97
_cell_angle_alpha 67.354(6)
_cell_angle_beta 89.080(6)
_cell_angle_gamma 76.787(5)
_cell_formula_units_Z 2
_cell_length_a 12.6867(14)
_cell_length_b 14.9480(18)
_cell_length_c 15.631(2)
_cell_measurement_reflns_used 9753
_cell_measurement_temperature 92(2)
_cell_measurement_theta_max 26.491
_cell_measurement_theta_min 2.451
_cell_volume 2654.8(6)
_computing_structure_refinement 'SHELXL-97 (Sheldrick, 1997)'
_computing_structure_solution 'SHELXS-97 (Sheldrick, 1990)'
_diffrn_ambient_temperature 92(2)
_diffrn_measured_fraction_theta_full 0.983
_diffrn_measured_fraction_theta_max 0.983
_diffrn_measurement_device_type 'Bruker Kappa Apex II area detector'
_diffrn_measurement_method '\f and \w scans'
_diffrn_radiation_monochromator graphite
_diffrn_radiation_source 'fine-focus sealed tube'
_diffrn_radiation_type MoK\a
_diffrn_radiation_wavelength 0.71073
_diffrn_reflns_av_R_equivalents 0.0443
_diffrn_reflns_av_sigmaI/netI 0.0365
_diffrn_reflns_limit_h_max 15
_diffrn_reflns_limit_h_min -15
_diffrn_reflns_limit_k_max 18
_diffrn_reflns_limit_k_min -18
_diffrn_reflns_limit_l_max 19
_diffrn_reflns_limit_l_min -19
_diffrn_reflns_number 55654
_diffrn_reflns_theta_full 26.57
_diffrn_reflns_theta_max 26.57
_diffrn_reflns_theta_min 2.64
_exptl_absorpt_coefficient_mu 2.328
_exptl_absorpt_correction_T_max 0.9127
_exptl_absorpt_correction_T_min 0.5419
_exptl_absorpt_correction_type multi-scan
_exptl_absorpt_process_details 'SCALE (Bruker AXS Inc.)'
_exptl_crystal_colour Orange
_exptl_crystal_density_diffrn 1.769
_exptl_crystal_density_method 'not measured'
_exptl_crystal_description Rod
_exptl_crystal_F_000 1430
_exptl_crystal_size_max 0.30
_exptl_crystal_size_mid 0.10
_exptl_crystal_size_min 0.04
_refine_diff_density_max 1.013
_refine_diff_density_min -0.595
_refine_diff_density_rms 0.097
_refine_ls_extinction_method none
_refine_ls_goodness_of_fit_ref 1.049
_refine_ls_hydrogen_treatment constr
_refine_ls_matrix_type full
_refine_ls_number_parameters 749
_refine_ls_number_reflns 10889
_refine_ls_number_restraints 55
_refine_ls_restrained_S_all 1.072
_refine_ls_R_factor_all 0.0380
_refine_ls_R_factor_gt 0.0321
_refine_ls_shift/su_max 0.003
_refine_ls_shift/su_mean 0.000
_refine_ls_structure_factor_coef Fsqd
_refine_ls_weighting_details 'calc w=1/[\s^2^(Fo^2^)+(0.0217P)^2^+5.5617P] where P=(Fo^2^+2Fc^2^)/3'
_refine_ls_weighting_scheme calc
_refine_ls_wR_factor_gt 0.0687
_refine_ls_wR_factor_ref 0.0729
_reflns_number_gt 9753
_reflns_number_total 10889
_reflns_threshold_expression >2sigma(I)
_cod_data_source_file c1dt11038a.txt
_cod_data_source_block fkd122
_cod_depositor_comments
;
The following automatic conversions were performed:

'_symmetry_cell_setting' value 'Triclinic' changed to 'triclinic'
according to /home/saulius/struct/CIF-dictionaries/cif_core.dic
dictionary named 'cif_core.dic' version 2.4.1 from 2010-06-29.

Automatic conversion script
Id: cif_fix_values 1715 2011-07-08 13:25:40Z adriana 
;
_cod_original_sg_symbol_H-M P-1
_cod_original_formula_sum 'C44.70 H56.30 N12.90 O18.90 Pr Zn3'
_cod_database_code 7017061

loop_
_symmetry_equiv_pos_as_xyz
'x, y, z'
'-x, -y, -z'

loop_
_atom_site_label
_atom_site_type_symbol
_atom_site_fract_x
_atom_site_fract_y
_atom_site_fract_z
_atom_site_U_iso_or_equiv
_atom_site_adp_type
_atom_site_occupancy
_atom_site_symmetry_multiplicity
_atom_site_calc_flag
_atom_site_refinement_flags
_atom_site_disorder_assembly
_atom_site_disorder_group
Pr1 Pr 0.764611(13) 0.671324(12) 0.706158(11) 0.01571(5) Uani 1 1 d . . .
Zn1 Zn 0.76100(3) 0.90518(3) 0.73615(3) 0.01813(8) Uani 1 1 d . . .
Zn2 Zn 0.73221(3) 0.68099(3) 0.46305(2) 0.01955(9) Uani 1 1 d . . .
Zn3 Zn 0.79723(3) 0.42836(3) 0.91056(2) 0.01791(8) Uani 1 1 d . . .
O1 O 0.70293(17) 0.77139(16) 0.53326(15) 0.0194(5) Uani 1 1 d . . .
O2 O 0.69463(17) 0.85446(16) 0.65208(14) 0.0179(4) Uani 1 1 d . . .
O3 O 0.81670(17) 0.75716(16) 0.80405(15) 0.0189(5) Uani 1 1 d . . .
O4 O 0.82020(17) 0.56703(15) 0.87701(14) 0.0172(4) Uani 1 1 d . . .
O5 O 0.79087(17) 0.48260(15) 0.76858(15) 0.0185(5) Uani 1 1 d . B .
O6 O 0.79379(17) 0.58725(16) 0.59359(15) 0.0191(5) Uani 1 1 d . . .
N1 N 0.6969(3) 0.8034(2) 0.3403(2) 0.0465(10) Uani 1 1 d D . .
N2 N 0.6393(2) 1.0338(2) 0.68375(19) 0.0193(6) Uani 1 1 d . . .
N3 N 0.8054(2) 0.9326(2) 0.8477(2) 0.0254(6) Uani 1 1 d . . .
N4 N 0.8458(2) 0.3894(2) 1.04748(19) 0.0235(6) Uani 1 1 d . B .
N5 N 0.8433(2) 0.2841(2) 0.9173(2) 0.0231(6) Uani 1 1 d . B .
N6 N 0.8309(2) 0.5859(2) 0.41144(19) 0.0257(6) Uani 1 1 d D . .
C1 C 0.6631(3) 0.8942(3) 0.3308(2) 0.0321(9) Uani 1 1 d . . .
H1 H 0.6471 0.9428 0.2688 0.038 Uiso 1 1 calc R . .
C2 C 0.6467(3) 0.9309(2) 0.4035(2) 0.0220(7) Uani 1 1 d . . .
C3 C 0.6716(2) 0.8699(2) 0.4984(2) 0.0176(6) Uani 1 1 d . . .
C4 C 0.6643(2) 0.9156(2) 0.5643(2) 0.0175(6) Uani 1 1 d . . .
C5 C 0.6220(2) 1.0188(2) 0.5347(2) 0.0184(6) Uani 1 1 d . . .
C6 C 0.5907(2) 1.0780(2) 0.4393(2) 0.0223(7) Uani 1 1 d . . .
H6 H 0.5597 1.1476 0.4197 0.027 Uiso 1 1 calc R D .
C7 C 0.6052(3) 1.0353(2) 0.3755(2) 0.0220(7) Uani 1 1 d . . .
H7 H 0.5872 1.0761 0.3113 0.026 Uiso 1 1 calc R . .
C8 C 0.6048(2) 1.0702(2) 0.5977(2) 0.0209(7) Uani 1 1 d . . .
H8 H 0.5638 1.1376 0.5726 0.025 Uiso 1 1 calc R D .
C9 C 0.6208(3) 1.1008(2) 0.7338(2) 0.0245(7) Uani 1 1 d . . .
H9A H 0.5861 1.0709 0.7918 0.029 Uiso 1 1 calc R D .
H9B H 0.5716 1.1656 0.6947 0.029 Uiso 1 1 calc R . .
C10 C 0.7293(3) 1.1174(2) 0.7571(2) 0.0248(7) Uani 1 1 d . . .
H10A H 0.7735 1.1248 0.7031 0.030 Uiso 1 1 calc R . .
H10B H 0.7152 1.1812 0.7659 0.030 Uiso 1 1 calc R . .
C11 C 0.7957(3) 1.0356(3) 0.8428(3) 0.0345(9) Uani 1 1 d . . .
H11A H 0.8695 1.0468 0.8443 0.041 Uiso 1 1 calc R D .
H11B H 0.7620 1.0410 0.8988 0.041 Uiso 1 1 calc R . .
C12 C 0.8478(3) 0.8636(3) 0.9260(3) 0.0288(8) Uani 1 1 d . . .
H12 H 0.8700 0.8848 0.9714 0.035 Uiso 1 1 calc R D .
C13 C 0.8655(3) 0.7570(2) 0.9526(2) 0.0254(7) Uani 1 1 d . . .
C14 C 0.8440(2) 0.7099(2) 0.8949(2) 0.0184(6) Uani 1 1 d . . .
C15 C 0.8475(2) 0.6051(2) 0.9344(2) 0.0153(6) Uani 1 1 d . . .
C16 C 0.8795(2) 0.5504(2) 1.0298(2) 0.0178(6) Uani 1 1 d . . .
C17 C 0.9094(3) 0.5985(2) 1.0845(2) 0.0227(7) Uani 1 1 d . . .
H17 H 0.9351 0.5606 1.1479 0.027 Uiso 1 1 calc R . .
C18 C 0.9017(3) 0.6982(3) 1.0472(2) 0.0284(8) Uani 1 1 d . . .
H18 H 0.9210 0.7293 1.0853 0.034 Uiso 1 1 calc R D .
C19 C 0.8787(3) 0.4463(2) 1.0800(2) 0.0214(7) Uani 1 1 d . B .
C20 C 0.8482(4) 0.2880(3) 1.1173(3) 0.0399(10) Uani 1 1 d D . .
H20A H 0.8120 0.2939 1.1721 0.048 Uiso 0.75 1 calc PR A 1
H20B H 0.9248 0.2511 1.1381 0.048 Uiso 0.75 1 calc PR A 1
H20C H 0.8926 0.2779 1.1732 0.048 Uiso 0.25 1 calc PR A 2
H20D H 0.7732 0.2872 1.1354 0.048 Uiso 0.25 1 calc PR A 2
C21 C 0.7938(4) 0.2290(3) 1.0812(3) 0.0274(10) Uani 0.75 1 d PD B 1
H21A H 0.7879 0.1676 1.1343 0.033 Uiso 0.75 1 calc PR B 1
H21B H 0.7190 0.2687 1.0565 0.033 Uiso 0.75 1 calc PR B 1
C81 C 0.8878(16) 0.2040(11) 1.0941(10) 0.056(5) Uani 0.25 1 d PD B 2
H81C H 0.8753 0.1449 1.1466 0.067 Uiso 0.25 1 calc PR B 2
H81D H 0.9675 0.1949 1.0924 0.067 Uiso 0.25 1 calc PR B 2
C22 C 0.8471(3) 0.1992(3) 1.0075(3) 0.0329(9) Uani 1 1 d D . .
H22A H 0.9240 0.1645 1.0294 0.040 Uiso 0.75 1 calc PR B 1
H22B H 0.8114 0.1511 0.9978 0.040 Uiso 0.75 1 calc PR B 1
H22C H 0.8927 0.1387 1.0020 0.040 Uiso 0.25 1 calc PR B 2
H22D H 0.7726 0.1891 1.0162 0.040 Uiso 0.25 1 calc PR B 2
C23 C 0.8715(3) 0.2609(2) 0.8485(2) 0.0235(7) Uani 1 1 d . . .
H23 H 0.8938 0.1915 0.8615 0.028 Uiso 1 1 calc R B .
C24 C 0.8738(2) 0.3278(2) 0.7525(2) 0.0204(7) Uani 1 1 d . B .
C25 C 0.8331(2) 0.4320(2) 0.7183(2) 0.0174(6) Uani 1 1 d . . .
C26 C 0.8346(2) 0.4899(2) 0.6213(2) 0.0171(6) Uani 1 1 d . B .
C27 C 0.8775(3) 0.4428(3) 0.5614(2) 0.0229(7) Uani 1 1 d . . .
C28 C 0.9207(3) 0.3385(3) 0.5992(3) 0.0274(8) Uani 1 1 d . B .
H28 H 0.9523 0.3067 0.5595 0.033 Uiso 1 1 calc R . .
C29 C 0.9180(3) 0.2825(3) 0.6909(3) 0.0264(8) Uani 1 1 d . . .
H29 H 0.9460 0.2122 0.7141 0.032 Uiso 1 1 calc R B .
C30 C 0.8782(3) 0.4950(3) 0.4621(2) 0.0274(8) Uani 1 1 d . B .
H30 H 0.9187 0.4573 0.4303 0.033 Uiso 1 1 calc R . .
C31 C 0.8407(3) 0.6151(3) 0.3099(2) 0.0362(9) Uani 1 1 d D D .
H31C H 0.7934 0.5843 0.2859 0.043 Uiso 0.60 1 calc PR C 1
H31D H 0.9166 0.5885 0.2996 0.043 Uiso 0.60 1 calc PR C 1
H31A H 0.9027 0.6467 0.2918 0.043 Uiso 0.40 1 calc PR C 2
H31B H 0.8555 0.5547 0.2954 0.043 Uiso 0.40 1 calc PR C 2
C32 C 0.8081(5) 0.7337(5) 0.2522(4) 0.0333(14) Uani 0.60 1 d PD D 1
H32A H 0.8563 0.7637 0.2763 0.040 Uiso 0.60 1 calc PR D 1
H32B H 0.8227 0.7473 0.1865 0.040 Uiso 0.60 1 calc PR D 1
C33 C 0.6904(5) 0.7868(4) 0.2544(4) 0.0203(11) Uani 0.60 1 d PD D 1
H33A H 0.6674 0.8506 0.1996 0.024 Uiso 0.60 1 calc PR D 1
H33B H 0.6401 0.7440 0.2576 0.024 Uiso 0.60 1 calc PR D 1
C82 C 0.7422(6) 0.6843(5) 0.2566(5) 0.0174(16) Uiso 0.40 1 d PD D 2
H82A H 0.6768 0.6664 0.2873 0.021 Uiso 0.40 1 calc PR D 2
H82B H 0.7380 0.6859 0.1928 0.021 Uiso 0.40 1 calc PR D 2
C83 C 0.7539(10) 0.7836(7) 0.2554(7) 0.035(2) Uiso 0.40 1 d PD D 2
H83A H 0.7200 0.8380 0.1960 0.042 Uiso 0.40 1 calc PR D 2
H83B H 0.8319 0.7828 0.2600 0.042 Uiso 0.40 1 calc PR D 2
N10 N 0.5303(2) 0.6891(2) 0.7563(2) 0.0257(6) Uani 1 1 d . . .
O10 O 0.59975(19) 0.6992(2) 0.80563(17) 0.0304(6) Uani 1 1 d . . .
O11 O 0.56469(18) 0.66244(19) 0.69032(16) 0.0276(5) Uani 1 1 d . . .
O12 O 0.4322(2) 0.7048(2) 0.7699(2) 0.0438(7) Uani 1 1 d . . .
N20 N 0.9997(2) 0.6711(2) 0.66227(19) 0.0219(6) Uani 1 1 d . . .
O20 O 0.97485(18) 0.59489(17) 0.72106(15) 0.0236(5) Uani 1 1 d . . .
O21 O 0.92205(18) 0.74517(17) 0.61872(16) 0.0255(5) Uani 1 1 d . . .
O22 O 1.09493(19) 0.6737(2) 0.64886(19) 0.0360(6) Uani 1 1 d . . .
N30 N 1.1513(3) 0.0386(2) 0.8698(3) 0.0465(9) Uani 1 1 d . . .
O30 O 1.2408(3) 0.0152(3) 0.9148(3) 0.0918(16) Uani 1 1 d . . .
O31 O 1.0714(3) 0.0779(2) 0.8978(2) 0.0544(8) Uani 1 1 d . . .
O32 O 1.1456(5) 0.0221(3) 0.7998(3) 0.110(2) Uani 1 1 d . . .
O40 O 0.58919(17) 0.63849(17) 0.45325(16) 0.0239(5) Uani 1 1 d D . .
N40 N 0.4114(2) 0.6484(2) 0.4781(2) 0.0275(7) Uani 1 1 d D . .
C40 C 0.5095(3) 0.6558(2) 0.4971(2) 0.0241(7) Uani 1 1 d D D .
H40 H 0.5197 0.6754 0.5468 0.029 Uiso 1 1 calc R . .
C41 C 0.3217(3) 0.6697(4) 0.5323(3) 0.0490(12) Uani 1 1 d D D .
H41A H 0.3478 0.6876 0.5808 0.059 Uiso 1 1 calc R . .
H41B H 0.2926 0.6105 0.5611 0.059 Uiso 1 1 calc R . .
H41C H 0.2644 0.7255 0.4913 0.059 Uiso 1 1 calc R . .
C42 C 0.3890(3) 0.6205(3) 0.4021(3) 0.0328(9) Uani 1 1 d D D .
H42A H 0.4444 0.6339 0.3575 0.039 Uiso 1 1 calc R . .
H42B H 0.3173 0.6596 0.3708 0.039 Uiso 1 1 calc R . .
H42C H 0.3903 0.5492 0.4266 0.039 Uiso 1 1 calc R . .
O50 O 0.87180(18) 0.97096(18) 0.65418(18) 0.0290(6) Uani 1 1 d . . .
C50 C 0.9669(3) 0.9271(3) 0.6518(2) 0.0244(7) Uani 1 1 d . . .
H50 H 0.9843 0.8562 0.6751 0.029 Uiso 1 1 calc R . .
N50 N 1.0448(2) 0.9723(2) 0.6192(2) 0.0282(7) Uani 1 1 d . . .
C51 C 1.1544(3) 0.9159(4) 0.6209(4) 0.0528(12) Uani 1 1 d . . .
H51A H 1.2020 0.9240 0.6648 0.063 Uiso 1 1 calc R . .
H51B H 1.1803 0.9405 0.5586 0.063 Uiso 1 1 calc R . .
H51C H 1.1552 0.8451 0.6405 0.063 Uiso 1 1 calc R . .
C52 C 1.0274(3) 1.0802(3) 0.5887(3) 0.0413(10) Uani 1 1 d . . .
H52A H 0.9493 1.1109 0.5812 0.050 Uiso 1 1 calc R . .
H52B H 1.0589 1.1070 0.5291 0.050 Uiso 1 1 calc R . .
H52C H 1.0624 1.0953 0.6353 0.050 Uiso 1 1 calc R . .
O60 O 0.63401(18) 0.43641(19) 0.92069(17) 0.0281(5) Uani 1 1 d . . .
C60 C 0.5703(3) 0.4526(3) 0.8541(3) 0.0302(8) Uani 1 1 d . . .
H60 H 0.5990 0.4610 0.7958 0.036 Uiso 1 1 calc R . .
N60 N 0.4658(3) 0.4588(3) 0.8593(3) 0.0435(9) Uani 1 1 d . . .
C61 C 0.3959(4) 0.4835(5) 0.7764(4) 0.0778(18) Uani 1 1 d . . .
H61A H 0.4389 0.4965 0.7222 0.093 Uiso 1 1 calc R . .
H61B H 0.3381 0.5431 0.7672 0.093 Uiso 1 1 calc R . .
H61C H 0.3637 0.4274 0.7840 0.093 Uiso 1 1 calc R . .
C62 C 0.4161(4) 0.4452(5) 0.9453(4) 0.083(2) Uani 1 1 d . . .
H62A H 0.3376 0.4551 0.9347 0.100 Uiso 1 1 calc R . .
H62B H 0.4300 0.4938 0.9689 0.100 Uiso 1 1 calc R . .
H62C H 0.4468 0.3774 0.9911 0.100 Uiso 1 1 calc R . .
O70 O 0.5320(9) 0.2378(8) 0.8466(6) 0.037(3) Uiso 0.50 1 d PD E 1
C70 C 0.5606(10) 0.1990(10) 0.9305(6) 0.035(4) Uiso 0.50 1 d PD E 1
H70 H 0.6360 0.1823 0.9487 0.042 Uiso 0.50 1 calc PR E 1
N70 N 0.4922(6) 0.1791(7) 0.9971(5) 0.036(2) Uiso 0.50 1 d PD E 1
C71 C 0.5314(10) 0.1340(9) 1.0940(6) 0.043(3) Uiso 0.50 1 d PD E 1
H71A H 0.5987 0.1527 1.1016 0.051 Uiso 0.50 1 calc PR E 1
H71B H 0.5456 0.0611 1.1157 0.051 Uiso 0.50 1 calc PR E 1
H71C H 0.4766 0.1574 1.1304 0.051 Uiso 0.50 1 calc PR E 1
C72 C 0.3766(7) 0.2084(8) 0.9726(7) 0.058(3) Uiso 0.50 1 d PD E 1
H72A H 0.3613 0.2587 0.9088 0.070 Uiso 0.50 1 calc PR E 1
H72B H 0.3394 0.2367 1.0153 0.070 Uiso 0.50 1 calc PR E 1
H72C H 0.3507 0.1499 0.9773 0.070 Uiso 0.50 1 calc PR E 1
O75 O 0.5503(11) 0.2339(11) 0.8519(8) 0.047(5) Uiso 0.40 1 d PD F 2
C75 C 0.5474(13) 0.2117(12) 0.9331(8) 0.039(6) Uiso 0.40 1 d PD F 2
H75 H 0.5850 0.2474 0.9558 0.047 Uiso 0.40 1 calc PR F 2
N75 N 0.5035(7) 0.1483(7) 0.9991(5) 0.025(2) Uiso 0.40 1 d PD F 2
C76 C 0.5067(13) 0.1343(12) 1.0961(8) 0.046(5) Uiso 0.40 1 d PD F 2
H76A H 0.5784 0.0942 1.1267 0.056 Uiso 0.40 1 calc PR F 2
H76B H 0.4509 0.0999 1.1265 0.056 Uiso 0.40 1 calc PR F 2
H76C H 0.4930 0.1996 1.1006 0.056 Uiso 0.40 1 calc PR F 2
C77 C 0.4520(14) 0.0833(12) 0.9780(12) 0.093(5) Uiso 0.40 1 d PD F 2
H77A H 0.4491 0.1003 0.9108 0.112 Uiso 0.40 1 calc PR F 2
H77B H 0.3780 0.0907 0.9980 0.112 Uiso 0.40 1 calc PR F 2
H77C H 0.4933 0.0140 1.0107 0.112 Uiso 0.40 1 calc PR F 2

loop_
_atom_site_aniso_label
_atom_site_aniso_U_11
_atom_site_aniso_U_22
_atom_site_aniso_U_33
_atom_site_aniso_U_23
_atom_site_aniso_U_13
_atom_site_aniso_U_12
Pr1 0.02050(9) 0.01328(9) 0.01369(9) -0.00550(7) -0.00043(6) -0.00422(7)
Zn1 0.02166(18) 0.01358(19) 0.01843(19) -0.00561(15) -0.00189(14) -0.00384(14)
Zn2 0.0283(2) 0.0192(2) 0.01412(19) -0.00689(15) 0.00108(14) -0.01083(15)
Zn3 0.02295(18) 0.01379(19) 0.01652(19) -0.00507(15) 0.00139(14) -0.00507(14)
O1 0.0278(12) 0.0139(11) 0.0166(11) -0.0057(9) -0.0023(9) -0.0053(9)
O2 0.0214(11) 0.0149(11) 0.0151(11) -0.0049(9) -0.0037(8) -0.0012(9)
O3 0.0265(11) 0.0136(11) 0.0151(11) -0.0041(9) -0.0045(9) -0.0043(9)
O4 0.0247(11) 0.0136(11) 0.0142(11) -0.0064(9) 0.0002(9) -0.0045(9)
O5 0.0259(11) 0.0134(11) 0.0169(11) -0.0072(9) 0.0015(9) -0.0036(9)
O6 0.0241(11) 0.0189(12) 0.0152(11) -0.0081(9) -0.0004(9) -0.0043(9)
N1 0.104(3) 0.0259(19) 0.0129(16) -0.0076(14) 0.0008(17) -0.0224(19)
N2 0.0195(13) 0.0185(14) 0.0223(15) -0.0102(12) 0.0018(11) -0.0048(11)
N3 0.0344(16) 0.0152(14) 0.0266(16) -0.0079(13) -0.0058(12) -0.0062(12)
N4 0.0314(15) 0.0165(14) 0.0187(15) -0.0028(12) -0.0001(11) -0.0056(12)
N5 0.0280(15) 0.0159(14) 0.0243(15) -0.0064(12) -0.0001(12) -0.0055(11)
N6 0.0186(13) 0.0443(19) 0.0189(15) -0.0163(14) 0.0021(11) -0.0098(13)
C1 0.055(2) 0.026(2) 0.0154(18) -0.0038(15) -0.0025(16) -0.0172(18)
C2 0.0217(16) 0.0223(18) 0.0207(17) -0.0056(14) 0.0001(13) -0.0076(13)
C3 0.0151(14) 0.0181(16) 0.0198(16) -0.0059(13) -0.0002(12) -0.0066(12)
C4 0.0153(14) 0.0181(16) 0.0170(16) -0.0034(13) -0.0016(11) -0.0056(12)
C5 0.0144(14) 0.0168(16) 0.0216(17) -0.0065(14) -0.0014(12) -0.0006(12)
C6 0.0197(15) 0.0175(17) 0.0246(18) -0.0032(14) -0.0013(13) -0.0031(13)
C7 0.0213(16) 0.0218(18) 0.0163(16) -0.0004(14) -0.0030(12) -0.0048(13)
C8 0.0166(15) 0.0165(16) 0.0271(18) -0.0067(14) -0.0002(13) -0.0026(12)
C9 0.0291(17) 0.0168(17) 0.0302(19) -0.0116(15) 0.0039(14) -0.0063(14)
C10 0.0303(18) 0.0163(17) 0.032(2) -0.0125(15) -0.0005(14) -0.0071(14)
C11 0.049(2) 0.0193(19) 0.037(2) -0.0132(17) -0.0130(18) -0.0076(16)
C12 0.039(2) 0.0232(19) 0.027(2) -0.0147(16) -0.0101(15) -0.0055(15)
C13 0.0340(18) 0.0175(17) 0.0235(18) -0.0089(15) -0.0107(14) -0.0017(14)
C14 0.0202(15) 0.0167(16) 0.0154(16) -0.0039(13) -0.0013(12) -0.0029(12)
C15 0.0147(14) 0.0154(16) 0.0174(16) -0.0097(13) 0.0007(11) -0.0004(11)
C16 0.0175(15) 0.0188(17) 0.0160(16) -0.0074(13) 0.0000(12) -0.0011(12)
C17 0.0273(17) 0.0219(18) 0.0158(16) -0.0079(14) -0.0060(13) 0.0017(14)
C18 0.038(2) 0.0238(19) 0.0250(19) -0.0142(16) -0.0110(15) -0.0010(15)
C19 0.0244(16) 0.0201(17) 0.0170(17) -0.0053(14) 0.0018(13) -0.0039(13)
C20 0.073(3) 0.020(2) 0.022(2) 0.0005(16) -0.0030(19) -0.0178(19)
C21 0.035(3) 0.018(2) 0.025(3) -0.002(2) 0.001(2) -0.011(2)
C81 0.071(14) 0.045(12) 0.043(11) -0.002(9) 0.007(10) -0.025(10)
C22 0.047(2) 0.0164(18) 0.030(2) -0.0036(16) -0.0001(17) -0.0056(16)
C23 0.0245(16) 0.0136(16) 0.034(2) -0.0101(15) -0.0016(14) -0.0058(13)
C24 0.0159(15) 0.0191(17) 0.0286(18) -0.0130(15) 0.0008(13) -0.0025(12)
C25 0.0134(14) 0.0213(17) 0.0231(17) -0.0136(14) -0.0003(12) -0.0060(12)
C26 0.0151(14) 0.0188(16) 0.0218(17) -0.0123(14) 0.0006(12) -0.0044(12)
C27 0.0186(15) 0.0277(19) 0.0284(19) -0.0173(16) 0.0008(13) -0.0055(13)
C28 0.0252(17) 0.033(2) 0.036(2) -0.0267(18) 0.0060(15) -0.0066(15)
C29 0.0253(17) 0.0218(18) 0.038(2) -0.0194(16) 0.0024(15) -0.0040(14)
C30 0.0181(16) 0.042(2) 0.029(2) -0.0231(18) 0.0047(14) -0.0052(15)
C31 0.0314(19) 0.061(3) 0.0181(18) -0.0215(19) 0.0040(15) -0.0054(18)
C32 0.033(3) 0.046(4) 0.020(3) -0.013(3) 0.007(2) -0.007(3)
C33 0.024(3) 0.025(3) 0.014(3) -0.011(2) -0.002(2) -0.004(2)
N10 0.0231(14) 0.0216(15) 0.0280(16) -0.0056(13) 0.0048(12) -0.0043(12)
O10 0.0272(13) 0.0427(16) 0.0280(14) -0.0196(12) 0.0055(10) -0.0114(11)
O11 0.0259(12) 0.0358(15) 0.0246(13) -0.0157(12) 0.0032(10) -0.0077(11)
O12 0.0262(14) 0.0493(18) 0.0541(19) -0.0205(15) 0.0066(12) -0.0055(12)
N20 0.0222(14) 0.0278(16) 0.0200(15) -0.0136(13) 0.0039(11) -0.0066(12)
O20 0.0255(12) 0.0206(12) 0.0197(12) -0.0025(10) 0.0006(9) -0.0057(10)
O21 0.0264(12) 0.0199(12) 0.0252(13) -0.0032(10) 0.0018(10) -0.0062(10)
O22 0.0239(13) 0.0421(16) 0.0457(17) -0.0195(14) 0.0103(11) -0.0116(11)
N30 0.063(3) 0.0204(18) 0.039(2) 0.0018(16) 0.0101(19) -0.0024(17)
O30 0.042(2) 0.077(3) 0.090(3) 0.032(2) -0.0011(19) -0.0016(19)
O31 0.0456(18) 0.054(2) 0.062(2) -0.0302(18) -0.0031(15) 0.0062(15)
O32 0.251(6) 0.045(2) 0.038(2) -0.0225(19) 0.035(3) -0.038(3)
O40 0.0221(11) 0.0238(13) 0.0280(13) -0.0131(11) -0.0026(10) -0.0042(9)
N40 0.0253(15) 0.0255(16) 0.0293(17) -0.0076(13) -0.0025(12) -0.0066(12)
C40 0.0266(17) 0.0202(18) 0.0228(18) -0.0067(15) -0.0056(14) -0.0029(14)
C41 0.030(2) 0.075(3) 0.047(3) -0.028(3) 0.0073(18) -0.014(2)
C42 0.0330(19) 0.025(2) 0.041(2) -0.0132(17) -0.0091(16) -0.0088(16)
O50 0.0238(12) 0.0228(13) 0.0369(15) -0.0067(11) 0.0045(10) -0.0080(10)
C50 0.0271(17) 0.0210(18) 0.0276(19) -0.0109(15) 0.0032(14) -0.0082(14)
N50 0.0262(15) 0.0298(17) 0.0312(17) -0.0119(14) 0.0077(12) -0.0123(13)
C51 0.029(2) 0.054(3) 0.072(3) -0.020(3) 0.018(2) -0.013(2)
C52 0.049(2) 0.032(2) 0.044(2) -0.0084(19) 0.0115(19) -0.0244(19)
O60 0.0246(12) 0.0353(15) 0.0308(14) -0.0184(12) 0.0060(10) -0.0101(11)
C60 0.0299(19) 0.0252(19) 0.036(2) -0.0110(17) 0.0022(16) -0.0099(15)
N60 0.0294(17) 0.052(2) 0.064(2) -0.038(2) -0.0006(16) -0.0112(16)
C61 0.045(3) 0.093(5) 0.097(5) -0.037(4) -0.026(3) -0.018(3)
C62 0.034(2) 0.163(6) 0.117(5) -0.117(5) 0.029(3) -0.037(3)

loop_
_atom_type_symbol
_atom_type_description
_atom_type_scat_dispersion_real
_atom_type_scat_dispersion_imag
_atom_type_scat_source
C C 0.0033 0.0016 'International Tables Vol C Tables 4.2.6.8 and 6.1.1.4'
H H 0.0000 0.0000 'International Tables Vol C Tables 4.2.6.8 and 6.1.1.4'
N N 0.0061 0.0033 'International Tables Vol C Tables 4.2.6.8 and 6.1.1.4'
O O 0.0106 0.0060 'International Tables Vol C Tables 4.2.6.8 and 6.1.1.4'
Zn Zn 0.2839 1.4301 'International Tables Vol C Tables 4.2.6.8 and 6.1.1.4'
Pr Pr -0.2180 2.8214 'International Tables Vol C Tables 4.2.6.8 and 6.1.1.4'

loop_
_geom_angle_atom_site_label_1
_geom_angle_atom_site_label_2
_geom_angle_atom_site_label_3
_geom_angle
O2 Pr1 O6 121.27(7)
O2 Pr1 O3 61.80(7)
O6 Pr1 O3 155.74(7)
O2 Pr1 O4 119.84(7)
O6 Pr1 O4 118.76(7)
O3 Pr1 O4 62.27(7)
O2 Pr1 O5 166.72(7)
O6 Pr1 O5 61.42(7)
O3 Pr1 O5 121.95(7)
O4 Pr1 O5 60.20(7)
O2 Pr1 O1 61.85(7)
O6 Pr1 O1 59.75(7)
O3 Pr1 O1 120.07(7)
O4 Pr1 O1 177.35(6)
O5 Pr1 O1 117.63(7)
O2 Pr1 O11 86.80(7)
O6 Pr1 O11 84.16(7)
O3 Pr1 O11 119.89(7)
O4 Pr1 O11 102.86(7)
O5 Pr1 O11 80.47(7)
O1 Pr1 O11 74.99(7)
O2 Pr1 O21 75.48(7)
O6 Pr1 O21 80.11(7)
O3 Pr1 O21 77.67(7)
O4 Pr1 O21 111.91(7)
O5 Pr1 O21 117.39(7)
O1 Pr1 O21 70.28(7)
O11 Pr1 O21 145.22(7)
O2 Pr1 O20 119.63(7)
O6 Pr1 O20 74.69(7)
O3 Pr1 O20 83.30(7)
O4 Pr1 O20 72.93(7)
O5 Pr1 O20 73.55(7)
O1 Pr1 O20 108.22(7)
O11 Pr1 O20 152.11(8)
O21 Pr1 O20 48.50(7)
O2 Pr1 O10 74.01(8)
O6 Pr1 O10 131.29(7)
O3 Pr1 O10 72.87(7)
O4 Pr1 O10 70.19(7)
O5 Pr1 O10 94.54(7)
O1 Pr1 O10 108.97(7)
O11 Pr1 O10 48.69(7)
O21 Pr1 O10 144.90(8)
O20 Pr1 O10 142.27(7)
O3 Zn1 O2 79.05(9)
O3 Zn1 O50 112.82(9)
O2 Zn1 O50 101.32(10)
O3 Zn1 N3 92.31(10)
O2 Zn1 N3 164.37(10)
O50 Zn1 N3 94.02(11)
O3 Zn1 N2 153.10(10)
O2 Zn1 N2 88.26(10)
O50 Zn1 N2 92.79(10)
N3 Zn1 N2 94.03(11)
O1 Zn2 O6 77.43(9)
O1 Zn2 N1 89.76(11)
O6 Zn2 N1 161.75(12)
O1 Zn2 N6 154.28(10)
O6 Zn2 N6 89.75(10)
N1 Zn2 N6 96.73(13)
O1 Zn2 O40 107.16(9)
O6 Zn2 O40 101.66(9)
N1 Zn2 O40 94.46(13)
N6 Zn2 O40 97.15(10)
O4 Zn3 O5 77.54(8)
O4 Zn3 N4 90.91(10)
O5 Zn3 N4 162.57(10)
O4 Zn3 O60 108.09(9)
O5 Zn3 O60 96.19(9)
N4 Zn3 O60 99.83(10)
O4 Zn3 N5 152.68(10)
O5 Zn3 N5 90.35(10)
N4 Zn3 N5 94.34(11)
O60 Zn3 N5 97.40(10)
C3 O1 Zn2 127.63(19)
C3 O1 Pr1 121.41(18)
Zn2 O1 Pr1 110.31(9)
C4 O2 Zn1 118.71(19)
C4 O2 Pr1 124.50(19)
Zn1 O2 Pr1 109.79(9)
C14 O3 Zn1 125.49(19)
C14 O3 Pr1 122.49(18)
Zn1 O3 Pr1 108.75(9)
C15 O4 Zn3 127.22(19)
C15 O4 Pr1 122.45(18)
Zn3 O4 Pr1 109.90(9)
C25 O5 Zn3 126.05(19)
C25 O5 Pr1 120.75(19)
Zn3 O5 Pr1 108.64(9)
C26 O6 Zn2 125.30(19)
C26 O6 Pr1 121.90(18)
Zn2 O6 Pr1 112.41(9)
C1 N1 C33 114.8(4)
C1 N1 C83 117.2(4)
C33 N1 C83 29.8(4)
C1 N1 Zn2 126.4(3)
C33 N1 Zn2 117.9(3)
C83 N1 Zn2 113.2(4)
C8 N2 C9 118.2(3)
C8 N2 Zn1 119.9(2)
C9 N2 Zn1 118.4(2)
C12 N3 C11 114.0(3)
C12 N3 Zn1 123.7(2)
C11 N3 Zn1 122.3(2)
C19 N4 C20 114.6(3)
C19 N4 Zn3 125.1(2)
C20 N4 Zn3 120.3(2)
C23 N5 C22 115.8(3)
C23 N5 Zn3 124.6(2)
C22 N5 Zn3 119.6(2)
C30 N6 C31 114.9(3)
C30 N6 Zn2 123.3(2)
C31 N6 Zn2 121.3(2)
N1 C1 C2 127.0(3)
N1 C1 H1 116.5
C2 C1 H1 116.5
C3 C2 C7 119.7(3)
C3 C2 C1 123.7(3)
C7 C2 C1 116.5(3)
O1 C3 C2 125.1(3)
O1 C3 C4 115.8(3)
C2 C3 C4 119.0(3)
O2 C4 C5 124.1(3)
O2 C4 C3 116.1(3)
C5 C4 C3 119.7(3)
C4 C5 C6 120.0(3)
C4 C5 C8 123.4(3)
C6 C5 C8 116.6(3)
C7 C6 C5 120.1(3)
C7 C6 H6 119.9
C5 C6 H6 119.9
C6 C7 C2 121.0(3)
C6 C7 H7 119.5
C2 C7 H7 119.5
N2 C8 C5 126.6(3)
N2 C8 H8 116.7
C5 C8 H8 116.7
N2 C9 C10 109.3(3)
N2 C9 H9A 109.8
C10 C9 H9A 109.8
N2 C9 H9B 109.8
C10 C9 H9B 109.8
H9A C9 H9B 108.3
C11 C10 C9 115.5(3)
C11 C10 H10A 108.4
C9 C10 H10A 108.4
C11 C10 H10B 108.4
C9 C10 H10B 108.4
H10A C10 H10B 107.5
N3 C11 C10 114.3(3)
N3 C11 H11A 108.7
C10 C11 H11A 108.7
N3 C11 H11B 108.7
C10 C11 H11B 108.7
H11A C11 H11B 107.6
N3 C12 C13 126.9(3)
N3 C12 H12 116.5
C13 C12 H12 116.5
C14 C13 C18 119.2(3)
C14 C13 C12 125.7(3)
C18 C13 C12 115.0(3)
O3 C14 C13 124.0(3)
O3 C14 C15 116.3(3)
C13 C14 C15 119.7(3)
O4 C15 C16 124.8(3)
O4 C15 C14 116.4(3)
C16 C15 C14 118.8(3)
C15 C16 C17 120.0(3)
C15 C16 C19 124.6(3)
C17 C16 C19 115.3(3)
C18 C17 C16 120.5(3)
C18 C17 H17 119.7
C16 C17 H17 119.7
C17 C18 C13 121.4(3)
C17 C18 H18 119.3
C13 C18 H18 119.3
N4 C19 C16 126.9(3)
C81 C20 N4 119.4(7)
C81 C20 C21 46.8(8)
N4 C20 C21 113.3(3)
C81 C20 H20A 131.3
N4 C20 H20A 108.9
C21 C20 H20A 108.9
C81 C20 H20B 63.1
N4 C20 H20B 108.9
C21 C20 H20B 108.9
H20A C20 H20B 107.7
C81 C20 H20C 107.5
N4 C20 H20C 107.5
C21 C20 H20C 138.9
H20A C20 H20C 60.3
H20B C20 H20C 50.6
C81 C20 H20D 107.5
N4 C20 H20D 107.5
C21 C20 H20D 65.6
H20A C20 H20D 48.3
H20B C20 H20D 141.8
H20C C20 H20D 107.0
C22 C21 C20 116.7(4)
C22 C21 H21A 108.1
C20 C21 H21A 108.1
C22 C21 H21B 108.1
C20 C21 H21B 108.1
H21A C21 H21B 107.3
C20 C81 C22 121.9(11)
C20 C81 H81C 106.9
C22 C81 H81C 106.9
C20 C81 H81D 106.9
C22 C81 H81D 106.9
H81C C81 H81D 106.7
N5 C22 C81 119.4(7)
N5 C22 C21 113.8(3)
C81 C22 C21 45.9(7)
N5 C22 H22A 108.8
C81 C22 H22A 64.0
C21 C22 H22A 108.8
N5 C22 H22B 108.8
C81 C22 H22B 131.3
C21 C22 H22B 108.8
H22A C22 H22B 107.7
N5 C22 H22C 107.5
C81 C22 H22C 107.5
C21 C22 H22C 138.3
H22A C22 H22C 49.7
H22B C22 H22C 61.0
N5 C22 H22D 107.5
C81 C22 H22D 107.5
C21 C22 H22D 66.3
H22A C22 H22D 141.7
H22B C22 H22D 47.7
H22C C22 H22D 107.0
N5 C23 C24 127.8(3)
N5 C23 H23 116.1
C24 C23 H23 116.1
C25 C24 C29 119.5(3)
C25 C24 C23 124.1(3)
C29 C24 C23 116.4(3)
O5 C25 C24 125.1(3)
O5 C25 C26 115.7(3)
C24 C25 C26 119.1(3)
O6 C26 C27 123.9(3)
O6 C26 C25 115.9(3)
C27 C26 C25 120.2(3)
C26 C27 C28 118.9(3)
C26 C27 C30 123.7(3)
C28 C27 C30 117.4(3)
C29 C28 C27 121.5(3)
C29 C28 H28 119.3
C27 C28 H28 119.3
C28 C29 C24 120.8(3)
C28 C29 H29 119.6
C24 C29 H29 119.6
N6 C30 C27 128.1(3)
N6 C30 H30 115.9
C27 C30 H30 115.9
C82 C31 N6 111.2(4)
C82 C31 C32 46.8(4)
N6 C31 C32 113.2(4)
C82 C31 H31C 65.8
N6 C31 H31C 108.9
C32 C31 H31C 108.9
C82 C31 H31D 139.1
N6 C31 H31D 108.9
C32 C31 H31D 108.9
H31C C31 H31D 107.8
C82 C31 H31A 109.4
N6 C31 H31A 109.4
C32 C31 H31A 64.9
H31C C31 H31A 140.0
H31D C31 H31A 48.1
C82 C31 H31B 109.4
N6 C31 H31B 109.4
C32 C31 H31B 136.7
H31C C31 H31B 47.4
H31D C31 H31B 62.8
H31A C31 H31B 108.0
C33 C32 C31 116.2(4)
C33 C32 H32A 108.2
C31 C32 H32A 108.2
C33 C32 H32B 108.2
C31 C32 H32B 108.2
H32A C32 H32B 107.4
N1 C33 C32 101.2(4)
N1 C33 H33A 111.5
C32 C33 H33A 111.5
N1 C33 H33B 111.5
C32 C33 H33B 111.5
H33A C33 H33B 109.4
C31 C82 C83 102.9(7)
C31 C82 H82A 111.2
C83 C82 H82A 111.2
C31 C82 H82B 111.2
C83 C82 H82B 111.2
H82A C82 H82B 109.1
C82 C83 N1 110.1(7)
C82 C83 H83A 109.6
N1 C83 H83A 109.6
C82 C83 H83B 109.6
N1 C83 H83B 109.6
H83A C83 H83B 108.2
O12 N10 O10 122.0(3)
O12 N10 O11 121.1(3)
O10 N10 O11 116.9(3)
N10 O10 Pr1 96.25(18)
N10 O11 Pr1 97.80(18)
O22 N20 O20 121.5(3)
O22 N20 O21 121.6(3)
O20 N20 O21 116.8(3)
N20 O20 Pr1 97.04(17)
N20 O21 Pr1 97.47(17)
O31 N30 O32 121.5(5)
O31 N30 O30 118.3(4)
O32 N30 O30 120.2(5)
C40 O40 Zn2 122.8(2)
C40 N40 C42 121.3(3)
C40 N40 C41 120.7(3)
C42 N40 C41 117.9(3)
O40 C40 N40 123.6(3)
O40 C40 H40 118.2
N40 C40 H40 118.2
N40 C41 H41A 109.5
N40 C41 H41B 109.5
H41A C41 H41B 109.5
N40 C41 H41C 109.5
H41A C41 H41C 109.5
H41B C41 H41C 109.5
N40 C42 H42A 109.5
N40 C42 H42B 109.5
H42A C42 H42B 109.5
N40 C42 H42C 109.5
H42A C42 H42C 109.5
H42B C42 H42C 109.5
C50 O50 Zn1 124.6(2)
O50 C50 N50 124.1(3)
O50 C50 H50 117.9
N50 C50 H50 117.9
C50 N50 C51 121.0(3)
C50 N50 C52 121.6(3)
C51 N50 C52 117.2(3)
N50 C51 H51A 109.5
N50 C51 H51B 109.5
H51A C51 H51B 109.5
N50 C51 H51C 109.5
H51A C51 H51C 109.5
H51B C51 H51C 109.5
N50 C52 H52A 109.5
N50 C52 H52B 109.5
H52A C52 H52B 109.5
N50 C52 H52C 109.5
H52A C52 H52C 109.5
H52B C52 H52C 109.5
C60 O60 Zn3 123.3(2)
O60 C60 N60 124.0(4)
O60 C60 H60 118.0
N60 C60 H60 118.0
C60 N60 C62 121.6(4)
C60 N60 C61 120.4(4)
C62 N60 C61 118.0(4)
N60 C61 H61A 109.5
N60 C61 H61B 109.5
H61A C61 H61B 109.5
N60 C61 H61C 109.5
H61A C61 H61C 109.5
H61B C61 H61C 109.5
N60 C62 H62A 109.5
N60 C62 H62B 109.5
H62A C62 H62B 109.5
N60 C62 H62C 109.5
H62A C62 H62C 109.5
H62B C62 H62C 109.5
O70 C70 N70 123.9(11)
O70 C70 H70 118.0
N70 C70 H70 118.0
C70 N70 C72 119.8(8)
C70 N70 C71 120.9(9)
C72 N70 C71 119.1(8)
N70 C71 H71A 109.5
N70 C71 H71B 109.5
H71A C71 H71B 109.5
N70 C71 H71C 109.5
H71A C71 H71C 109.5
H71B C71 H71C 109.5
N70 C72 H72A 109.5
N70 C72 H72B 109.5
H72A C72 H72B 109.5
N70 C72 H72C 109.5
H72A C72 H72C 109.5
H72B C72 H72C 109.5
O75 C75 N75 133.9(16)
O75 C75 H75 113.0
N75 C75 H75 113.0
C75 N75 C77 120.0(11)
C75 N75 C76 125.3(11)
C77 N75 C76 114.6(11)
N75 C76 H76A 109.5
N75 C76 H76B 109.5
H76A C76 H76B 109.5
N75 C76 H76C 109.5
H76A C76 H76C 109.5
H76B C76 H76C 109.5
N75 C77 H77A 109.5
N75 C77 H77B 109.5
H77A C77 H77B 109.5
N75 C77 H77C 109.5
H77A C77 H77C 109.5
H77B C77 H77C 109.5

loop_
_geom_bond_atom_site_label_1
_geom_bond_atom_site_label_2
_geom_bond_distance
_geom_bond_publ_flag
Pr1 O2 2.475(2) y
Pr1 O6 2.506(2) y
Pr1 O3 2.521(2) y
Pr1 O4 2.532(2) y
Pr1 O5 2.546(2) y
Pr1 O1 2.564(2) y
Pr1 O11 2.591(2) y
Pr1 O21 2.614(2) y
Pr1 O20 2.626(2) y
Pr1 O10 2.639(2) y
Zn1 O3 2.006(2) y
Zn1 O2 2.026(2) y
Zn1 O50 2.046(2) y
Zn1 N3 2.053(3) y
Zn1 N2 2.055(3) y
Zn2 O1 2.017(2) y
Zn2 O6 2.022(2) y
Zn2 N1 2.045(3) y
Zn2 N6 2.068(3) y
Zn2 O40 2.081(2) y
Zn3 O4 2.023(2) y
Zn3 O5 2.044(2) y
Zn3 N4 2.054(3) y
Zn3 O60 2.054(2) y
Zn3 N5 2.062(3) y
O1 C3 1.321(4) ?
O2 C4 1.326(4) ?
O3 C14 1.330(4) ?
O4 C15 1.319(4) ?
O5 C25 1.318(4) ?
O6 C26 1.324(4) ?
N1 C1 1.277(5) ?
N1 C33 1.462(6) ?
N1 C83 1.596(10) ?
N2 C8 1.282(4) ?
N2 C9 1.470(4) ?
N3 C12 1.283(4) ?
N3 C11 1.489(4) ?
N4 C19 1.287(4) ?
N4 C20 1.482(4) ?
N5 C23 1.274(4) ?
N5 C22 1.483(4) ?
N6 C30 1.283(5) ?
N6 C31 1.487(4) ?
C1 C2 1.435(5) ?
C1 H1 0.9500 ?
C2 C3 1.404(4) ?
C2 C7 1.417(5) ?
C3 C4 1.430(4) ?
C4 C5 1.400(4) ?
C5 C6 1.417(4) ?
C5 C8 1.452(5) ?
C6 C7 1.368(5) ?
C6 H6 0.9500 ?
C7 H7 0.9500 ?
C8 H8 0.9500 ?
C9 C10 1.527(4) ?
C9 H9A 0.9900 ?
C9 H9B 0.9900 ?
C10 C11 1.518(5) ?
C10 H10A 0.9900 ?
C10 H10B 0.9900 ?
C11 H11A 0.9900 ?
C11 H11B 0.9900 ?
C12 C13 1.447(5) ?
C12 H12 0.9500 ?
C13 C14 1.402(5) ?
C13 C18 1.417(5) ?
C14 C15 1.437(4) ?
C15 C16 1.409(4) ?
C16 C17 1.414(4) ?
C16 C19 1.450(4) ?
C17 C18 1.356(5) ?
C17 H17 0.9500 ?
C18 H18 0.9500 ?
C20 C81 1.420(12) ?
C20 C21 1.498(6) ?
C20 H20A 0.9900 ?
C20 H20B 0.9900 ?
C20 H20C 0.9900 ?
C20 H20D 0.9900 ?
C21 C22 1.488(6) ?
C21 H21A 0.9900 ?
C21 H21B 0.9900 ?
C81 C22 1.488(12) ?
C81 H81C 0.9900 ?
C81 H81D 0.9900 ?
C22 H22A 0.9900 ?
C22 H22B 0.9900 ?
C22 H22C 0.9900 ?
C22 H22D 0.9900 ?
C23 C24 1.451(5) ?
C23 H23 0.9500 ?
C24 C25 1.407(4) ?
C24 C29 1.418(5) ?
C25 C26 1.429(4) ?
C26 C27 1.408(4) ?
C27 C28 1.411(5) ?
C27 C30 1.446(5) ?
C28 C29 1.359(5) ?
C28 H28 0.9500 ?
C29 H29 0.9500 ?
C30 H30 0.9500 ?
C31 C82 1.451(7) ?
C31 C32 1.605(7) ?
C31 H31C 0.9900 ?
C31 H31D 0.9900 ?
C31 H31A 0.9900 ?
C31 H31B 0.9900 ?
C32 C33 1.529(7) ?
C32 H32A 0.9900 ?
C32 H32B 0.9900 ?
C33 H33A 0.9900 ?
C33 H33B 0.9900 ?
C82 C83 1.518(10) ?
C82 H82A 0.9900 ?
C82 H82B 0.9900 ?
C83 H83A 0.9900 ?
C83 H83B 0.9900 ?
N10 O12 1.243(4) ?
N10 O10 1.251(4) ?
N10 O11 1.279(4) ?
N20 O22 1.230(3) ?
N20 O20 1.261(3) ?
N20 O21 1.266(3) ?
N30 O31 1.214(5) ?
N30 O32 1.217(5) ?
N30 O30 1.250(5) ?
O40 C40 1.247(4) ?
N40 C40 1.322(4) ?
N40 C42 1.454(4) ?
N40 C41 1.457(5) ?
C40 H40 0.9500 ?
C41 H41A 0.9800 ?
C41 H41B 0.9800 ?
C41 H41C 0.9800 ?
C42 H42A 0.9800 ?
C42 H42B 0.9800 ?
C42 H42C 0.9800 ?
O50 C50 1.242(4) ?
C50 N50 1.311(4) ?
C50 H50 0.9500 ?
N50 C51 1.447(5) ?
N50 C52 1.458(5) ?
C51 H51A 0.9800 ?
C51 H51B 0.9800 ?
C51 H51C 0.9800 ?
C52 H52A 0.9800 ?
C52 H52B 0.9800 ?
C52 H52C 0.9800 ?
O60 C60 1.240(4) ?
C60 N60 1.311(5) ?
C60 H60 0.9500 ?
N60 C62 1.438(6) ?
N60 C61 1.456(6) ?
C61 H61A 0.9800 ?
C61 H61B 0.9800 ?
C61 H61C 0.9800 ?
C62 H62A 0.9800 ?
C62 H62B 0.9800 ?
C62 H62C 0.9800 ?
O70 C70 1.234(10) ?
C70 N70 1.334(10) ?
C70 H70 0.9500 ?
N70 C72 1.443(10) ?
N70 C71 1.442(9) ?
C71 H71A 0.9800 ?
C71 H71B 0.9800 ?
C71 H71C 0.9800 ?
C72 H72A 0.9800 ?
C72 H72B 0.9800 ?
C72 H72C 0.9800 ?
O75 C75 1.185(11) ?
C75 N75 1.320(11) ?
C75 H75 0.9500 ?
N75 C77 1.422(12) ?
N75 C76 1.449(11) ?
C76 H76A 0.9800 ?
C76 H76B 0.9800 ?
C76 H76C 0.9800 ?
C77 H77A 0.9800 ?
C77 H77B 0.9800 ?
C77 H77C 0.9800 ?

loop_
_geom_torsion_atom_site_label_1
_geom_torsion_atom_site_label_2
_geom_torsion_atom_site_label_3
_geom_torsion_atom_site_label_4
_geom_torsion
O6 Zn2 O1 C3 168.1(2)
N1 Zn2 O1 C3 1.2(3)
N6 Zn2 O1 C3 106.3(3)
O40 Zn2 O1 C3 -93.4(2)
O6 Zn2 O1 Pr1 -2.69(9)
N1 Zn2 O1 Pr1 -169.59(14)
N6 Zn2 O1 Pr1 -64.4(3)
O40 Zn2 O1 Pr1 95.81(10)
O2 Pr1 O1 C3 4.59(19)
O6 Pr1 O1 C3 -169.0(2)
O3 Pr1 O1 C3 -17.1(2)
O4 Pr1 O1 C3 134.7(14)
O5 Pr1 O1 C3 169.56(19)
O11 Pr1 O1 C3 99.1(2)
O21 Pr1 O1 C3 -79.1(2)
O20 Pr1 O1 C3 -109.9(2)
O10 Pr1 O1 C3 63.6(2)
O2 Pr1 O1 Zn2 176.00(12)
O6 Pr1 O1 Zn2 2.45(8)
O3 Pr1 O1 Zn2 154.32(8)
O4 Pr1 O1 Zn2 -53.8(15)
O5 Pr1 O1 Zn2 -19.02(12)
O11 Pr1 O1 Zn2 -89.52(10)
O21 Pr1 O1 Zn2 92.33(10)
O20 Pr1 O1 Zn2 61.53(10)
O10 Pr1 O1 Zn2 -124.94(9)
O3 Zn1 O2 C4 -158.5(2)
O50 Zn1 O2 C4 -47.2(2)
N3 Zn1 O2 C4 144.1(4)
N2 Zn1 O2 C4 45.3(2)
O3 Zn1 O2 Pr1 -6.49(9)
O50 Zn1 O2 Pr1 104.86(10)
N3 Zn1 O2 Pr1 -63.9(4)
N2 Zn1 O2 Pr1 -162.64(10)
O6 Pr1 O2 C4 3.6(2)
O3 Pr1 O2 C4 155.8(2)
O4 Pr1 O2 C4 179.44(19)
O5 Pr1 O2 C4 -94.2(4)
O1 Pr1 O2 C4 -2.89(19)
O11 Pr1 O2 C4 -77.6(2)
O21 Pr1 O2 C4 72.2(2)
O20 Pr1 O2 C4 93.1(2)
O10 Pr1 O2 C4 -125.4(2)
O6 Pr1 O2 Zn1 -146.46(8)
O3 Pr1 O2 Zn1 5.75(8)
O4 Pr1 O2 Zn1 29.35(12)
O5 Pr1 O2 Zn1 115.7(3)
O1 Pr1 O2 Zn1 -152.98(12)
O11 Pr1 O2 Zn1 132.35(10)
O21 Pr1 O2 Zn1 -77.86(10)
O20 Pr1 O2 Zn1 -57.03(12)
O10 Pr1 O2 Zn1 84.56(10)
O2 Zn1 O3 C14 -153.5(2)
O50 Zn1 O3 C14 108.7(2)
N3 Zn1 O3 C14 13.3(2)
N2 Zn1 O3 C14 -90.2(3)
O2 Zn1 O3 Pr1 6.33(9)
O50 Zn1 O3 Pr1 -91.46(11)
N3 Zn1 O3 Pr1 173.20(11)
N2 Zn1 O3 Pr1 69.6(2)
O2 Pr1 O3 C14 154.8(2)
O6 Pr1 O3 C14 -101.1(3)
O4 Pr1 O3 C14 -2.1(2)
O5 Pr1 O3 C14 -10.4(2)
O1 Pr1 O3 C14 176.5(2)
O11 Pr1 O3 C14 87.2(2)
O21 Pr1 O3 C14 -125.2(2)
O20 Pr1 O3 C14 -76.3(2)
O10 Pr1 O3 C14 74.1(2)
O2 Pr1 O3 Zn1 -5.77(8)
O6 Pr1 O3 Zn1 98.32(17)
O4 Pr1 O3 Zn1 -162.66(12)
O5 Pr1 O3 Zn1 -171.03(8)
O1 Pr1 O3 Zn1 15.92(12)
O11 Pr1 O3 Zn1 -73.36(11)
O21 Pr1 O3 Zn1 74.21(10)
O20 Pr1 O3 Zn1 123.13(10)
O10 Pr1 O3 Zn1 -86.46(10)
O5 Zn3 O4 C15 -171.6(2)
N4 Zn3 O4 C15 -4.7(2)
O60 Zn3 O4 C15 95.9(2)
N5 Zn3 O4 C15 -106.0(3)
O5 Zn3 O4 Pr1 15.90(9)
N4 Zn3 O4 Pr1 -177.26(10)
O60 Zn3 O4 Pr1 -76.62(11)
N5 Zn3 O4 Pr1 81.4(2)
O2 Pr1 O4 C15 -22.6(2)
O6 Pr1 O4 C15 153.3(2)
O3 Pr1 O4 C15 0.90(19)
O5 Pr1 O4 C15 172.7(2)
O1 Pr1 O4 C15 -151.6(14)
O11 Pr1 O4 C15 -116.3(2)
O21 Pr1 O4 C15 62.8(2)
O20 Pr1 O4 C15 92.2(2)
O10 Pr1 O4 C15 -79.6(2)
O2 Pr1 O4 Zn3 150.35(8)
O6 Pr1 O4 Zn3 -33.73(12)
O3 Pr1 O4 Zn3 173.85(12)
O5 Pr1 O4 Zn3 -14.33(8)
O1 Pr1 O4 Zn3 21.3(15)
O11 Pr1 O4 Zn3 56.62(10)
O21 Pr1 O4 Zn3 -124.28(9)
O20 Pr1 O4 Zn3 -94.81(10)
O10 Pr1 O4 Zn3 93.31(10)
O4 Zn3 O5 C25 140.2(2)
N4 Zn3 O5 C25 90.7(4)
O60 Zn3 O5 C25 -112.6(2)
N5 Zn3 O5 C25 -15.1(2)
O4 Zn3 O5 Pr1 -15.69(8)
N4 Zn3 O5 Pr1 -65.2(4)
O60 Zn3 O5 Pr1 91.53(10)
N5 Zn3 O5 Pr1 -170.99(10)
O2 Pr1 O5 C25 122.7(3)
O6 Pr1 O5 C25 17.30(19)
O3 Pr1 O5 C25 -134.80(19)
O4 Pr1 O5 C25 -143.3(2)
O1 Pr1 O5 C25 38.4(2)
O11 Pr1 O5 C25 105.8(2)
O21 Pr1 O5 C25 -42.5(2)
O20 Pr1 O5 C25 -63.9(2)
O10 Pr1 O5 C25 152.6(2)
O2 Pr1 O5 Zn3 -79.9(3)
O6 Pr1 O5 Zn3 174.70(12)
O3 Pr1 O5 Zn3 22.60(12)
O4 Pr1 O5 Zn3 14.06(8)
O1 Pr1 O5 Zn3 -164.19(8)
O11 Pr1 O5 Zn3 -96.80(10)
O21 Pr1 O5 Zn3 114.88(9)
O20 Pr1 O5 Zn3 93.48(10)
O10 Pr1 O5 Zn3 -50.02(10)
O1 Zn2 O6 C26 175.7(2)
N1 Zn2 O6 C26 -137.9(4)
N6 Zn2 O6 C26 -26.8(2)
O40 Zn2 O6 C26 70.5(2)
O1 Zn2 O6 Pr1 2.79(9)
N1 Zn2 O6 Pr1 49.2(4)
N6 Zn2 O6 Pr1 160.32(11)
O40 Zn2 O6 Pr1 -102.44(10)
O2 Pr1 O6 C26 177.67(19)
O3 Pr1 O6 C26 87.6(3)
O4 Pr1 O6 C26 1.8(2)
O5 Pr1 O6 C26 -17.35(19)
O1 Pr1 O6 C26 -175.7(2)
O11 Pr1 O6 C26 -99.7(2)
O21 Pr1 O6 C26 111.5(2)
O20 Pr1 O6 C26 62.0(2)
O10 Pr1 O6 C26 -86.3(2)
O2 Pr1 O6 Zn2 -9.13(13)
O3 Pr1 O6 Zn2 -99.23(17)
O4 Pr1 O6 Zn2 175.01(8)
O5 Pr1 O6 Zn2 155.85(12)
O1 Pr1 O6 Zn2 -2.48(8)
O11 Pr1 O6 Zn2 73.53(10)
O21 Pr1 O6 Zn2 -75.33(10)
O20 Pr1 O6 Zn2 -124.82(11)
O10 Pr1 O6 Zn2 86.86(12)
O1 Zn2 N1 C1 -4.2(4)
O6 Zn2 N1 C1 -49.2(7)
N6 Zn2 N1 C1 -159.3(4)
O40 Zn2 N1 C1 103.0(4)
O1 Zn2 N1 C33 -172.5(4)
O6 Zn2 N1 C33 142.6(4)
N6 Zn2 N1 C33 32.4(4)
O40 Zn2 N1 C33 -65.3(4)
O1 Zn2 N1 C83 154.8(5)
O6 Zn2 N1 C83 109.9(6)
N6 Zn2 N1 C83 -0.2(5)
O40 Zn2 N1 C83 -98.0(5)
O3 Zn1 N2 C8 -98.2(3)
O2 Zn1 N2 C8 -36.9(2)
O50 Zn1 N2 C8 64.4(2)
N3 Zn1 N2 C8 158.6(2)
O3 Zn1 N2 C9 103.4(3)
O2 Zn1 N2 C9 164.7(2)
O50 Zn1 N2 C9 -94.0(2)
N3 Zn1 N2 C9 0.2(2)
O3 Zn1 N3 C12 -2.6(3)
O2 Zn1 N3 C12 53.2(5)
O50 Zn1 N3 C12 -115.7(3)
N2 Zn1 N3 C12 151.2(3)
O3 Zn1 N3 C11 174.4(3)
O2 Zn1 N3 C11 -129.7(4)
O50 Zn1 N3 C11 61.4(3)
N2 Zn1 N3 C11 -31.7(3)
O4 Zn3 N4 C19 -2.2(3)
O5 Zn3 N4 C19 45.7(5)
O60 Zn3 N4 C19 -110.7(3)
N5 Zn3 N4 C19 151.0(3)
O4 Zn3 N4 C20 179.9(3)
O5 Zn3 N4 C20 -132.2(3)
O60 Zn3 N4 C20 71.3(3)
N5 Zn3 N4 C20 -27.0(3)
O4 Zn3 N5 C23 -52.1(4)
O5 Zn3 N5 C23 10.7(3)
N4 Zn3 N5 C23 -152.5(3)
O60 Zn3 N5 C23 106.9(3)
O4 Zn3 N5 C22 126.6(3)
O5 Zn3 N5 C22 -170.6(3)
N4 Zn3 N5 C22 26.1(3)
O60 Zn3 N5 C22 -74.4(3)
O1 Zn2 N6 C30 75.5(4)
O6 Zn2 N6 C30 16.2(3)
N1 Zn2 N6 C30 179.1(3)
O40 Zn2 N6 C30 -85.5(3)
O1 Zn2 N6 C31 -112.3(3)
O6 Zn2 N6 C31 -171.5(3)
N1 Zn2 N6 C31 -8.6(3)
O40 Zn2 N6 C31 86.7(3)
C33 N1 C1 C2 171.3(4)
C83 N1 C1 C2 -155.6(6)
Zn2 N1 C1 C2 2.8(6)
N1 C1 C2 C3 3.4(6)
N1 C1 C2 C7 -178.2(4)
Zn2 O1 C3 C2 3.7(4)
Pr1 O1 C3 C2 173.5(2)
Zn2 O1 C3 C4 -175.67(19)
Pr1 O1 C3 C4 -5.9(3)
C7 C2 C3 O1 174.8(3)
C1 C2 C3 O1 -6.8(5)
C7 C2 C3 C4 -5.9(4)
C1 C2 C3 C4 172.6(3)
Zn1 O2 C4 C5 -34.2(4)
Pr1 O2 C4 C5 178.1(2)
Zn1 O2 C4 C3 148.9(2)
Pr1 O2 C4 C3 1.2(3)
O1 C3 C4 O2 3.1(4)
C2 C3 C4 O2 -176.4(3)
O1 C3 C4 C5 -174.0(3)
C2 C3 C4 C5 6.6(4)
O2 C4 C5 C6 -179.4(3)
C3 C4 C5 C6 -2.6(4)
O2 C4 C5 C8 -1.1(4)
C3 C4 C5 C8 175.7(3)
C4 C5 C6 C7 -2.2(4)
C8 C5 C6 C7 179.4(3)
C5 C6 C7 C2 3.0(5)
C3 C2 C7 C6 1.1(4)
C1 C2 C7 C6 -177.4(3)
C9 N2 C8 C5 175.1(3)
Zn1 N2 C8 C5 16.6(4)
C4 C5 C8 N2 11.1(5)
C6 C5 C8 N2 -170.6(3)
C8 N2 C9 C10 -111.3(3)
Zn1 N2 C9 C10 47.5(3)
N2 C9 C10 C11 -81.5(4)
C12 N3 C11 C10 -170.4(3)
Zn1 N3 C11 C10 12.2(5)
C9 C10 C11 N3 47.1(5)
C11 N3 C12 C13 178.4(4)
Zn1 N3 C12 C13 -4.3(6)
N3 C12 C13 C14 3.4(6)
N3 C12 C13 C18 -172.7(4)
Zn1 O3 C14 C13 -17.8(4)
Pr1 O3 C14 C13 -175.1(2)
Zn1 O3 C14 C15 160.3(2)
Pr1 O3 C14 C15 3.0(4)
C18 C13 C14 O3 -175.3(3)
C12 C13 C14 O3 8.7(6)
C18 C13 C14 C15 6.7(5)
C12 C13 C14 C15 -169.3(3)
Zn3 O4 C15 C16 8.6(4)
Pr1 O4 C15 C16 -179.7(2)
Zn3 O4 C15 C14 -171.50(19)
Pr1 O4 C15 C14 0.2(3)
O3 C14 C15 O4 -2.0(4)
C13 C14 C15 O4 176.2(3)
O3 C14 C15 C16 177.9(3)
C13 C14 C15 C16 -4.0(4)
O4 C15 C16 C17 178.6(3)
C14 C15 C16 C17 -1.2(4)
O4 C15 C16 C19 -5.1(5)
C14 C15 C16 C19 175.1(3)
C15 C16 C17 C18 3.8(5)
C19 C16 C17 C18 -172.8(3)
C16 C17 C18 C13 -1.1(5)
C14 C13 C18 C17 -4.2(5)
C12 C13 C18 C17 172.2(3)
C20 N4 C19 C16 -176.2(3)
Zn3 N4 C19 C16 5.8(5)
C15 C16 C19 N4 -2.8(5)
C17 C16 C19 N4 173.7(3)
C19 N4 C20 C81 -136.7(9)
Zn3 N4 C20 C81 41.5(9)
C19 N4 C20 C21 171.1(4)
Zn3 N4 C20 C21 -10.7(5)
C81 C20 C21 C22 -41.8(9)
N4 C20 C21 C22 67.4(5)
N4 C20 C81 C22 -50.9(18)
C21 C20 C81 C22 44.5(10)
C23 N5 C22 C81 139.8(9)
Zn3 N5 C22 C81 -39.0(9)
C23 N5 C22 C21 -168.8(3)
Zn3 N5 C22 C21 12.4(4)
C20 C81 C22 N5 50.0(18)
C20 C81 C22 C21 -45.7(11)
C20 C21 C22 N5 -68.5(5)
C20 C21 C22 C81 40.1(9)
C22 N5 C23 C24 178.8(3)
Zn3 N5 C23 C24 -2.5(5)
N5 C23 C24 C25 -7.0(5)
N5 C23 C24 C29 174.6(3)
Zn3 O5 C25 C24 11.4(4)
Pr1 O5 C25 C24 164.7(2)
Zn3 O5 C25 C26 -169.68(19)
Pr1 O5 C25 C26 -16.5(3)
C29 C24 C25 O5 -179.6(3)
C23 C24 C25 O5 2.1(5)
C29 C24 C25 C26 1.6(4)
C23 C24 C25 C26 -176.7(3)
Zn2 O6 C26 C27 24.2(4)
Pr1 O6 C26 C27 -163.5(2)
Zn2 O6 C26 C25 -155.7(2)
Pr1 O6 C26 C25 16.6(3)
O5 C25 C26 O6 0.2(4)
C24 C25 C26 O6 179.2(2)
O5 C25 C26 C27 -179.7(3)
C24 C25 C26 C27 -0.7(4)
O6 C26 C27 C28 178.9(3)
C25 C26 C27 C28 -1.3(4)
O6 C26 C27 C30 -2.5(5)
C25 C26 C27 C30 177.4(3)
C26 C27 C28 C29 2.5(5)
C30 C27 C28 C29 -176.3(3)
C27 C28 C29 C24 -1.6(5)
C25 C24 C29 C28 -0.5(5)
C23 C24 C29 C28 178.0(3)
C31 N6 C30 C27 -175.7(3)
Zn2 N6 C30 C27 -3.0(5)
C26 C27 C30 N6 -8.9(5)
C28 C27 C30 N6 169.7(3)
C30 N6 C31 C82 144.0(4)
Zn2 N6 C31 C82 -28.9(5)
C30 N6 C31 C32 -165.2(3)
Zn2 N6 C31 C32 21.9(4)
C82 C31 C32 C33 35.2(5)
N6 C31 C32 C33 -62.8(6)
C1 N1 C33 C32 124.6(5)
C83 N1 C33 C32 22.7(8)
Zn2 N1 C33 C32 -65.7(5)
C31 C32 C33 N1 85.1(5)
N6 C31 C82 C83 80.4(6)
C32 C31 C82 C83 -21.9(5)
C31 C82 C83 N1 -92.4(8)
C1 N1 C83 C82 -154.1(6)
C33 N1 C83 C82 -61.2(8)
Zn2 N1 C83 C82 44.8(9)
O12 N10 O10 Pr1 -173.4(3)
O11 N10 O10 Pr1 6.2(3)
O2 Pr1 O10 N10 96.45(19)
O6 Pr1 O10 N10 -21.4(2)
O3 Pr1 O10 N10 161.2(2)
O4 Pr1 O10 N10 -132.8(2)
O5 Pr1 O10 N10 -76.70(19)
O1 Pr1 O10 N10 44.6(2)
O11 Pr1 O10 N10 -3.61(17)
O21 Pr1 O10 N10 127.02(19)
O20 Pr1 O10 N10 -145.51(17)
O12 N10 O11 Pr1 173.3(3)
O10 N10 O11 Pr1 -6.3(3)
O2 Pr1 O11 N10 -67.91(18)
O6 Pr1 O11 N10 170.20(19)
O3 Pr1 O11 N10 -13.2(2)
O4 Pr1 O11 N10 51.99(19)
O5 Pr1 O11 N10 108.27(18)
O1 Pr1 O11 N10 -129.60(19)
O21 Pr1 O11 N10 -126.55(18)
O20 Pr1 O11 N10 129.73(19)
O10 Pr1 O11 N10 3.54(17)
O22 N20 O20 Pr1 175.0(3)
O21 N20 O20 Pr1 -4.0(3)
O2 Pr1 O20 N20 -25.0(2)
O6 Pr1 O20 N20 92.57(18)
O3 Pr1 O20 N20 -77.14(17)
O4 Pr1 O20 N20 -140.14(18)
O5 Pr1 O20 N20 156.69(18)
O1 Pr1 O20 N20 42.36(18)
O11 Pr1 O20 N20 134.60(19)
O21 Pr1 O20 N20 2.32(16)
O10 Pr1 O20 N20 -127.60(18)
O22 N20 O21 Pr1 -175.0(3)
O20 N20 O21 Pr1 4.0(3)
O2 Pr1 O21 N20 153.32(19)
O6 Pr1 O21 N20 -80.56(18)
O3 Pr1 O21 N20 89.63(18)
O4 Pr1 O21 N20 36.58(19)
O5 Pr1 O21 N20 -30.2(2)
O1 Pr1 O21 N20 -141.83(19)
O11 Pr1 O21 N20 -144.96(17)
O20 Pr1 O21 N20 -2.31(16)
O10 Pr1 O21 N20 122.99(18)
O1 Zn2 O40 C40 -10.0(3)
O6 Zn2 O40 C40 70.3(3)
N1 Zn2 O40 C40 -101.1(3)
N6 Zn2 O40 C40 161.5(3)
Zn2 O40 C40 N40 165.6(2)
C42 N40 C40 O40 -1.1(5)
C41 N40 C40 O40 180.0(4)
O3 Zn1 O50 C50 -5.9(3)
O2 Zn1 O50 C50 -88.7(3)
N3 Zn1 O50 C50 88.3(3)
N2 Zn1 O50 C50 -177.5(3)
Zn1 O50 C50 N50 -161.5(3)
O50 C50 N50 C51 178.4(4)
O50 C50 N50 C52 4.7(6)
O4 Zn3 O60 C60 90.1(3)
O5 Zn3 O60 C60 11.3(3)
N4 Zn3 O60 C60 -175.6(3)
N5 Zn3 O60 C60 -79.9(3)
Zn3 O60 C60 N60 -179.4(3)
O60 C60 N60 C62 -1.1(7)
O60 C60 N60 C61 176.6(4)
O70 C70 N70 C72 -3.6(19)
O70 C70 N70 C71 -179.7(12)
O75 C75 N75 C77 5(3)
O75 C75 N75 C76 -177.9(19)
